data_4303379
loop_
_publ_author_name
'Carsten Milsmann'
'Eckhard Bill'
'Thomas Weyherm\"uller'
'Serena DeBeer George'
'Karl Wieghardt'

_publ_section_title
;
Electronic Structures of [RuII(cyclam)(Et2dtc)]+, [Ru(cyclam)(tdt)]+, and
[Ru(cyclam)(tdt)]2+: An X-ray Absorption Spectroscopic and Computational
Study (tdt = toluene-3,4-dithiolate; Et2dtc = N,N-diethyldithiocarbamate(1-))
;
_journal_name_full 'Inorganic Chemistry'
_journal_page_first 9754
_journal_page_last 9766
_journal_paper_doi 10.1021/ic9011845
_journal_volume 48
_journal_year 2009
_chemical_formula_moiety 'C17 H30 N4 Ru S2, P F6'
_chemical_formula_sum 'C17 H30 F6 N4 P Ru S2'
_chemical_formula_weight 600.61
_chemical_name_systematic
; 
 ? 
;
_space_group_IT_number 9
_symmetry_cell_setting monoclinic
_symmetry_space_group_name_Hall 'C -2yc'
_symmetry_space_group_name_H-M 'C 1 c 1'
_atom_sites_solution_hydrogens geom
_atom_sites_solution_primary direct
_atom_sites_solution_secondary difmap
_audit_creation_method SHELXL-97
_cell_angle_alpha 90.00
_cell_angle_beta 98.033(4)
_cell_angle_gamma 90.00
_cell_formula_units_Z 4
_cell_length_a 9.0606(5)
_cell_length_b 21.3736(12)
_cell_length_c 12.2031(5)
_cell_measurement_reflns_used 9582
_cell_measurement_temperature 100(2)
_cell_measurement_theta_max 31.00
_cell_measurement_theta_min 2.91
_cell_volume 2340.0(2)
_computing_cell_refinement 'Bruker AXS Collect Software'
_computing_data_collection 'Bruker AXS Collect Software'
_computing_data_reduction 'Bruker AXS Collect Software'
_computing_structure_refinement 'SHELXL-97 (Sheldrick, 1997)'
_computing_structure_solution 'SHELXS-97 (Sheldrick, 1990)'
_diffrn_ambient_temperature 100(2)
_diffrn_measured_fraction_theta_full 0.999
_diffrn_measured_fraction_theta_max 0.999
_diffrn_measurement_device_type 'Bruker-Nonius Kappa-CCD'
_diffrn_measurement_method '951 images at 1.0 deg. stepwise rotation in omega and phi, 180 sec./frame'
_diffrn_radiation_monochromator graphite
_diffrn_radiation_source 'rotating anode, 50 kV, 80 mA'
_diffrn_radiation_type MoK\a
_diffrn_radiation_wavelength 0.71073
_diffrn_reflns_av_R_equivalents 0.0633
_diffrn_reflns_av_sigmaI/netI 0.0552
_diffrn_reflns_limit_h_max 13
_diffrn_reflns_limit_h_min -13
_diffrn_reflns_limit_k_max 30
_diffrn_reflns_limit_k_min -30
_diffrn_reflns_limit_l_max 17
_diffrn_reflns_limit_l_min -17
_diffrn_reflns_number 30284
_diffrn_reflns_theta_full 31.00
_diffrn_reflns_theta_max 31.00
_diffrn_reflns_theta_min 3.16
_exptl_absorpt_coefficient_mu 0.977
_exptl_absorpt_correction_T_max 0.974
_exptl_absorpt_correction_T_min 0.921
_exptl_absorpt_correction_type multi-scan
_exptl_absorpt_process_details 'Bruker SADABS 2006/1'
_exptl_crystal_colour violet
_exptl_crystal_density_diffrn 1.705
_exptl_crystal_density_method 'not measured'
_exptl_crystal_description 'transparent parallelepiped'
_exptl_crystal_F_000 1220
_exptl_crystal_size_max 0.06
_exptl_crystal_size_mid 0.04
_exptl_crystal_size_min 0.02
_refine_diff_density_max 0.779
_refine_diff_density_min -0.601
_refine_diff_density_rms 0.094
_refine_ls_abs_structure_details 'Flack H D (1983), Acta Cryst. A39, 876-881'
_refine_ls_abs_structure_Flack -0.01(2)
_refine_ls_extinction_method none
_refine_ls_goodness_of_fit_ref 1.048
_refine_ls_hydrogen_treatment constr
_refine_ls_matrix_type full
_refine_ls_number_parameters 326
_refine_ls_number_reflns 7438
_refine_ls_number_restraints 66
_refine_ls_restrained_S_all 1.047
_refine_ls_R_factor_all 0.0471
_refine_ls_R_factor_gt 0.0356
_refine_ls_shift/su_max 0.002
_refine_ls_shift/su_mean 0.000
_refine_ls_structure_factor_coef Fsqd
_refine_ls_weighting_details 'calc w=1/[\s^2^(Fo^2^)+(0.0226P)^2^+3.6413P] where P=(Fo^2^+2Fc^2^)/3'
_refine_ls_weighting_scheme calc
_refine_ls_wR_factor_gt 0.0695
_refine_ls_wR_factor_ref 0.0733
_reflns_number_gt 6520
_reflns_number_total 7438
_reflns_threshold_expression >2sigma(I)
_cod_data_source_file ic9011845_si_002_2.cif
_cod_data_source_block 2
_cod_depositor_comments
;
The following automatic conversions were performed:
'_symmetry_cell_setting' value 'Monoclinic' changed to 'monoclinic'
according to '/home/saulius/struct/CIF-dictionaries/cif_core.dic'
dictionary named 'cif_core.dic' version 2.4.1 from
2010-06-29.

'_exptl_absorpt_correction_type' value 'Multi-Scan' changed
to 'multi-scan' according to
'/home/saulius/struct/CIF-dictionaries/cif_core.dic' dictionary named
'cif_core.dic' version 2.4.1 from 2010-06-29.

Automatic conversion script
Id: cif_fix_enum 1527 2010-12-29 10:47:43Z saulius 
;
_cod_original_sg_symbol_H-M 'C c'
_cod_database_code 4303379

loop_
_symmetry_equiv_pos_as_xyz
'x, y, z'
'x, -y, z+1/2'
'x+1/2, y+1/2, z'
'x+1/2, -y+1/2, z+1/2'

loop_
_atom_site_label
_atom_site_type_symbol
_atom_site_fract_x
_atom_site_fract_y
_atom_site_fract_z
_atom_site_U_iso_or_equiv
_atom_site_adp_type
_atom_site_occupancy
_atom_site_symmetry_multiplicity
_atom_site_calc_flag
_atom_site_refinement_flags
_atom_site_disorder_assembly
_atom_site_disorder_group
Ru1 Ru 0.04106(3) 0.124162(10) 0.27828(2) 0.01420(5) Uani 1 1 d . . .
N1 N 0.0860(3) 0.09149(13) 0.4484(2) 0.0191(5) Uani 1 1 d . . .
H1 H 0.0244 0.1136 0.4895 0.023 Uiso 1 1 calc R . .
N5 N 0.1696(3) 0.20565(13) 0.3270(2) 0.0254(6) Uani 1 1 d . . .
H5 H 0.1970 0.2222 0.2623 0.031 Uiso 1 1 calc R . .
N8 N -0.1382(3) 0.18485(13) 0.3119(2) 0.0206(6) Uani 1 1 d . . .
H8 H -0.1533 0.1782 0.3849 0.025 Uiso 1 1 calc R . .
N12 N -0.1072(3) 0.04715(13) 0.2649(2) 0.0218(5) Uani 1 1 d . . .
H12 H -0.0644 0.0169 0.2244 0.026 Uiso 1 1 calc R . .
C2 C 0.2409(4) 0.09816(18) 0.5040(3) 0.0288(7) Uani 1 1 d . . .
H2A H 0.3079 0.0739 0.4624 0.035 Uiso 1 1 calc R . .
H2B H 0.2483 0.0801 0.5793 0.035 Uiso 1 1 calc R . .
C3 C 0.2932(4) 0.16564(19) 0.5127(3) 0.0349(8) Uani 1 1 d . . .
H3A H 0.2210 0.1901 0.5491 0.042 Uiso 1 1 calc R . .
H3B H 0.3901 0.1671 0.5614 0.042 Uiso 1 1 calc R . .
C4 C 0.3114(4) 0.19728(18) 0.4044(3) 0.0333(8) Uani 1 1 d . . .
H4A H 0.3572 0.2389 0.4207 0.040 Uiso 1 1 calc R . .
H4B H 0.3812 0.1722 0.3667 0.040 Uiso 1 1 calc R . .
C6 C 0.0716(4) 0.25321(15) 0.3686(3) 0.0308(8) Uani 1 1 d . . .
H6A H 0.1136 0.2955 0.3610 0.037 Uiso 1 1 calc R . .
H6B H 0.0663 0.2457 0.4480 0.037 Uiso 1 1 calc R . .
C7 C -0.0824(4) 0.24965(15) 0.3039(3) 0.0300(7) Uani 1 1 d . . .
H7A H -0.1496 0.2795 0.3345 0.036 Uiso 1 1 calc R . .
H7B H -0.0790 0.2607 0.2255 0.036 Uiso 1 1 calc R . .
C9 C -0.2824(4) 0.17620(18) 0.2413(3) 0.0290(8) Uani 1 1 d . . .
H9A H -0.2698 0.1839 0.1631 0.035 Uiso 1 1 calc R . .
H9B H -0.3549 0.2071 0.2622 0.035 Uiso 1 1 calc R . .
C10 C -0.3438(4) 0.11039(18) 0.2522(3) 0.0340(8) Uani 1 1 d . . .
H10A H -0.3449 0.1017 0.3318 0.041 Uiso 1 1 calc R . .
H10B H -0.4485 0.1097 0.2156 0.041 Uiso 1 1 calc R . .
C11 C -0.2606(4) 0.05806(18) 0.2045(3) 0.0296(8) Uani 1 1 d . . .
H11A H -0.3190 0.0190 0.2057 0.036 Uiso 1 1 calc R . .
H11B H -0.2528 0.0679 0.1262 0.036 Uiso 1 1 calc R . .
C13 C -0.1115(4) 0.01921(15) 0.3773(3) 0.0258(7) Uani 1 1 d . . .
H13A H -0.1871 0.0412 0.4145 0.031 Uiso 1 1 calc R . .
H13B H -0.1399 -0.0255 0.3698 0.031 Uiso 1 1 calc R . .
C14 C 0.0389(4) 0.02517(15) 0.4457(3) 0.0237(6) Uani 1 1 d . . .
H14A H 0.0341 0.0102 0.5219 0.028 Uiso 1 1 calc R . .
H14B H 0.1122 -0.0008 0.4133 0.028 Uiso 1 1 calc R . .
S21 S -0.00363(10) 0.15135(4) 0.09501(7) 0.02494(17) Uani 1 1 d . . .
S28 S 0.23631(9) 0.06464(4) 0.23372(7) 0.02109(16) Uani 1 1 d . . .
C22 C 0.1450(4) 0.12075(15) 0.0350(3) 0.0219(6) Uani 1 1 d . . .
C23 C 0.1534(5) 0.13093(16) -0.0784(3) 0.0297(8) Uani 1 1 d . . .
H23 H 0.0794 0.1552 -0.1221 0.036 Uiso 1 1 calc R . .
C24 C 0.2707(5) 0.10523(18) -0.1254(3) 0.0326(9) Uani 1 1 d . . .
H24 H 0.2762 0.1124 -0.2016 0.039 Uiso 1 1 calc R . .
C25 C 0.3802(4) 0.06931(18) -0.0638(3) 0.0318(9) Uani 1 1 d . . .
C26 C 0.3684(4) 0.05754(16) 0.0459(3) 0.0270(7) Uani 1 1 d . . .
H26 H 0.4406 0.0318 0.0881 0.032 Uiso 1 1 calc R . .
C27 C 0.2514(3) 0.08307(14) 0.0963(3) 0.0199(6) Uani 1 1 d . . .
C29 C 0.5105(5) 0.0436(2) -0.1149(4) 0.0444(11) Uani 1 1 d . . .
H29A H 0.5864 0.0762 -0.1156 0.067 Uiso 1 1 calc R . .
H29B H 0.4760 0.0301 -0.1909 0.067 Uiso 1 1 calc R . .
H29C H 0.5536 0.0078 -0.0714 0.067 Uiso 1 1 calc R . .
P30 P -0.2201(6) 0.1492(3) -0.3614(5) 0.0366(5) Uani 0.367(3) 1 d PD A 1
F31 F -0.3245(11) 0.2090(4) -0.3804(9) 0.0510(15) Uani 0.367(3) 1 d PD A 1
F32 F -0.3444(10) 0.1144(4) -0.3065(8) 0.0615(17) Uani 0.367(3) 1 d PD A 1
F33 F -0.2890(11) 0.1240(5) -0.4817(8) 0.0675(19) Uani 0.367(3) 1 d PD A 1
F34 F -0.0922(10) 0.1832(4) -0.4194(7) 0.059(2) Uani 0.367(3) 1 d PD A 1
F35 F -0.1454(10) 0.1753(5) -0.2457(6) 0.0591(16) Uani 0.367(3) 1 d PD A 1
F36 F -0.1180(11) 0.0874(4) -0.3450(9) 0.073(3) Uani 0.367(3) 1 d PD A 1
P30X P -0.1945(6) 0.1490(3) -0.3436(4) 0.0366(5) Uani 0.346(4) 1 d PD B 2
F31X F -0.3387(9) 0.1919(4) -0.3583(9) 0.0510(15) Uani 0.346(4) 1 d PD B 2
F32X F -0.2414(12) 0.1191(4) -0.2351(7) 0.0615(17) Uani 0.346(4) 1 d PD B 2
F33X F -0.2847(10) 0.0967(4) -0.4200(8) 0.0675(19) Uani 0.346(4) 1 d PD B 2
F34X F -0.1410(12) 0.1780(4) -0.4538(6) 0.059(2) Uani 0.346(4) 1 d PD B 2
F35X F -0.1023(9) 0.2013(4) -0.2722(7) 0.0591(16) Uani 0.346(4) 1 d PD B 2
F36X F -0.0515(10) 0.1037(5) -0.3317(8) 0.073(3) Uani 0.346(4) 1 d PD B 2
P30Y P -0.2179(7) 0.1391(3) -0.3556(5) 0.0366(5) Uani 0.287(4) 1 d PD C 3
F31Y F -0.3149(11) 0.2009(4) -0.3564(11) 0.0510(15) Uani 0.287(4) 1 d PD C 3
F32Y F -0.1899(12) 0.1397(5) -0.2251(6) 0.0615(17) Uani 0.287(4) 1 d PD C 3
F33Y F -0.3658(10) 0.0976(5) -0.3572(9) 0.0675(19) Uani 0.287(4) 1 d PD C 3
F34Y F -0.2452(14) 0.1371(6) -0.4889(6) 0.059(2) Uani 0.287(4) 1 d PD C 3
F35Y F -0.0718(9) 0.1784(5) -0.3617(9) 0.0591(16) Uani 0.287(4) 1 d PD C 3
F36Y F -0.1238(14) 0.0752(4) -0.3555(11) 0.073(3) Uani 0.287(4) 1 d PD C 3

loop_
_atom_site_aniso_label
_atom_site_aniso_U_11
_atom_site_aniso_U_22
_atom_site_aniso_U_33
_atom_site_aniso_U_23
_atom_site_aniso_U_13
_atom_site_aniso_U_12
Ru1 0.01317(8) 0.01480(8) 0.01509(9) -0.00059(12) 0.00354(6) 0.00111(12)
N1 0.0182(12) 0.0209(13) 0.0179(12) 0.0012(10) 0.0011(9) 0.0042(10)
N5 0.0261(14) 0.0193(13) 0.0325(15) -0.0026(11) 0.0096(11) -0.0032(11)
N8 0.0228(13) 0.0205(13) 0.0194(13) 0.0028(10) 0.0056(10) 0.0072(11)
N12 0.0152(12) 0.0234(13) 0.0264(14) -0.0044(11) 0.0020(10) -0.0012(10)
C2 0.0263(17) 0.0366(19) 0.0212(16) -0.0037(14) -0.0045(12) 0.0068(14)
C3 0.0280(18) 0.042(2) 0.0320(19) -0.0138(16) -0.0050(14) 0.0018(16)
C4 0.0228(16) 0.0311(19) 0.046(2) -0.0137(16) 0.0061(15) -0.0092(14)
C6 0.039(2) 0.0159(15) 0.040(2) -0.0075(14) 0.0144(16) -0.0025(14)
C7 0.039(2) 0.0147(15) 0.0378(19) 0.0032(13) 0.0099(15) 0.0072(13)
C9 0.0208(16) 0.038(2) 0.0274(17) 0.0007(15) 0.0010(13) 0.0127(15)
C10 0.0148(14) 0.047(2) 0.039(2) -0.0055(16) 0.0003(13) 0.0034(14)
C11 0.0155(14) 0.0363(19) 0.0351(19) -0.0088(15) -0.0031(13) -0.0058(13)
C13 0.0231(15) 0.0228(16) 0.0326(18) 0.0017(13) 0.0081(13) -0.0019(13)
C14 0.0263(16) 0.0221(16) 0.0238(16) 0.0055(12) 0.0079(12) 0.0057(12)
S21 0.0309(4) 0.0277(4) 0.0175(4) 0.0044(3) 0.0079(3) 0.0090(3)
S28 0.0160(3) 0.0250(4) 0.0228(4) -0.0032(3) 0.0046(3) 0.0041(3)
C22 0.0276(15) 0.0195(14) 0.0206(14) -0.0037(12) 0.0104(11) -0.0051(13)
C23 0.052(2) 0.0170(16) 0.0238(16) -0.0026(12) 0.0187(15) -0.0070(15)
C24 0.048(2) 0.0252(17) 0.0301(18) -0.0134(15) 0.0230(16) -0.0193(16)
C25 0.0338(19) 0.0318(19) 0.0348(19) -0.0227(16) 0.0226(15) -0.0179(15)
C26 0.0197(15) 0.0291(17) 0.0336(18) -0.0134(14) 0.0080(13) -0.0066(13)
C27 0.0194(14) 0.0209(14) 0.0211(14) -0.0092(11) 0.0086(11) -0.0101(11)
C29 0.033(2) 0.057(3) 0.047(2) -0.026(2) 0.0231(17) -0.0155(19)
P30 0.0464(11) 0.0360(10) 0.0314(9) 0.0060(8) 0.0191(8) 0.0199(8)
F31 0.045(2) 0.057(3) 0.047(3) -0.016(2) -0.0050(19) 0.028(2)
F32 0.072(5) 0.055(4) 0.068(3) 0.015(3) 0.048(3) 0.005(3)
F33 0.075(4) 0.063(4) 0.067(5) -0.023(3) 0.018(4) 0.004(3)
F34 0.093(6) 0.067(3) 0.024(3) 0.006(3) 0.025(3) 0.024(3)
F35 0.045(3) 0.078(5) 0.054(3) -0.003(3) 0.002(3) 0.006(3)
F36 0.110(6) 0.055(4) 0.063(3) 0.022(3) 0.044(4) 0.050(4)
P30X 0.0464(11) 0.0360(10) 0.0314(9) 0.0060(8) 0.0191(8) 0.0199(8)
F31X 0.045(2) 0.057(3) 0.047(3) -0.016(2) -0.0050(19) 0.028(2)
F32X 0.072(5) 0.055(4) 0.068(3) 0.015(3) 0.048(3) 0.005(3)
F33X 0.075(4) 0.063(4) 0.067(5) -0.023(3) 0.018(4) 0.004(3)
F34X 0.093(6) 0.067(3) 0.024(3) 0.006(3) 0.025(3) 0.024(3)
F35X 0.045(3) 0.078(5) 0.054(3) -0.003(3) 0.002(3) 0.006(3)
F36X 0.110(6) 0.055(4) 0.063(3) 0.022(3) 0.044(4) 0.050(4)
P30Y 0.0464(11) 0.0360(10) 0.0314(9) 0.0060(8) 0.0191(8) 0.0199(8)
F31Y 0.045(2) 0.057(3) 0.047(3) -0.016(2) -0.0050(19) 0.028(2)
F32Y 0.072(5) 0.055(4) 0.068(3) 0.015(3) 0.048(3) 0.005(3)
F33Y 0.075(4) 0.063(4) 0.067(5) -0.023(3) 0.018(4) 0.004(3)
F34Y 0.093(6) 0.067(3) 0.024(3) 0.006(3) 0.025(3) 0.024(3)
F35Y 0.045(3) 0.078(5) 0.054(3) -0.003(3) 0.002(3) 0.006(3)
F36Y 0.110(6) 0.055(4) 0.063(3) 0.022(3) 0.044(4) 0.050(4)

loop_
_atom_type_symbol
_atom_type_description
_atom_type_scat_dispersion_real
_atom_type_scat_dispersion_imag
_atom_type_scat_source
C C 0.0033 0.0016 'International Tables Vol C Tables 4.2.6.8 and 6.1.1.4'
H H 0.0000 0.0000 'International Tables Vol C Tables 4.2.6.8 and 6.1.1.4'
N N 0.0061 0.0033 'International Tables Vol C Tables 4.2.6.8 and 6.1.1.4'
F F 0.0171 0.0103 'International Tables Vol C Tables 4.2.6.8 and 6.1.1.4'
P P 0.1023 0.0942 'International Tables Vol C Tables 4.2.6.8 and 6.1.1.4'
S S 0.1246 0.1234 'International Tables Vol C Tables 4.2.6.8 and 6.1.1.4'
Ru Ru -1.2594 0.8363 'International Tables Vol C Tables 4.2.6.8 and 6.1.1.4'

loop_
_geom_angle_atom_site_label_1
_geom_angle_atom_site_label_2
_geom_angle_atom_site_label_3
_geom_angle
_geom_angle_site_symmetry_1
_geom_angle_site_symmetry_3
_geom_angle_publ_flag
N12 Ru1 N5 166.54(10) . . ?
N12 Ru1 N8 89.75(11) . . ?
N5 Ru1 N8 81.52(11) . . ?
N12 Ru1 N1 81.73(10) . . ?
N5 Ru1 N1 88.52(11) . . ?
N8 Ru1 N1 93.25(10) . . ?
N12 Ru1 S21 95.63(8) . . ?
N5 Ru1 S21 94.59(8) . . ?
N8 Ru1 S21 89.91(8) . . ?
N1 Ru1 S21 175.87(8) . . ?
N12 Ru1 S28 93.00(8) . . ?
N5 Ru1 S28 96.28(8) . . ?
N8 Ru1 S28 176.00(8) . . ?
N1 Ru1 S28 90.03(7) . . ?
S21 Ru1 S28 86.93(3) . . ?
C2 N1 C14 110.8(3) . . ?
C2 N1 Ru1 116.5(2) . . ?
C14 N1 Ru1 105.76(18) . . ?
C6 N5 C4 111.6(3) . . ?
C6 N5 Ru1 109.0(2) . . ?
C4 N5 Ru1 117.8(2) . . ?
C9 N8 C7 111.2(3) . . ?
C9 N8 Ru1 116.2(2) . . ?
C7 N8 Ru1 106.0(2) . . ?
C11 N12 C13 111.8(3) . . ?
C11 N12 Ru1 116.9(2) . . ?
C13 N12 Ru1 109.61(19) . . ?
N1 C2 C3 113.0(3) . . ?
C4 C3 C2 115.8(3) . . ?
N5 C4 C3 114.6(3) . . ?
N5 C6 C7 109.9(3) . . ?
N8 C7 C6 108.2(3) . . ?
N8 C9 C10 111.6(3) . . ?
C11 C10 C9 116.2(3) . . ?
N12 C11 C10 113.8(3) . . ?
C14 C13 N12 109.7(3) . . ?
N1 C14 C13 109.3(2) . . ?
C22 S21 Ru1 105.84(11) . . ?
C27 S28 Ru1 105.53(11) . . ?
C27 C22 C23 119.2(3) . . ?
C27 C22 S21 120.5(2) . . ?
C23 C22 S21 120.2(3) . . ?
C24 C23 C22 119.5(4) . . ?
C25 C24 C23 121.6(3) . . ?
C26 C25 C24 118.7(3) . . ?
C26 C25 C29 120.3(4) . . ?
C24 C25 C29 121.1(4) . . ?
C25 C26 C27 121.2(4) . . ?
C22 C27 C26 119.8(3) . . ?
C22 C27 S28 120.4(2) . . ?
C26 C27 S28 119.8(3) . . ?
F32 P30 F35 91.6(5) . . ?
F32 P30 F31 89.8(4) . . ?
F35 P30 F31 91.1(4) . . ?
F32 P30 F33 91.2(5) . . ?
F35 P30 F33 177.2(6) . . ?
F31 P30 F33 89.3(4) . . ?
F32 P30 F36 89.5(4) . . ?
F35 P30 F36 90.7(4) . . ?
F31 P30 F36 178.1(5) . . ?
F33 P30 F36 89.0(4) . . ?
F32 P30 F34 178.5(5) . . ?
F35 P30 F34 89.3(4) . . ?
F31 P30 F34 91.3(4) . . ?
F33 P30 F34 87.8(5) . . ?
F36 P30 F34 89.4(4) . . ?
F35X P30X F32X 90.5(5) . . ?
F35X P30X F31X 91.1(4) . . ?
F32X P30X F31X 90.9(4) . . ?
F35X P30X F33X 177.8(5) . . ?
F32X P30X F33X 91.7(5) . . ?
F31X P30X F33X 89.5(4) . . ?
F35X P30X F36X 91.1(4) . . ?
F32X P30X F36X 89.3(4) . . ?
F31X P30X F36X 177.9(5) . . ?
F33X P30X F36X 88.3(4) . . ?
F35X P30X F34X 89.5(4) . . ?
F32X P30X F34X 177.8(4) . . ?
F31X P30X F34X 91.3(4) . . ?
F33X P30X F34X 88.4(5) . . ?
F36X P30X F34X 88.6(4) . . ?
F32Y P30Y F35Y 91.5(5) . . ?
F32Y P30Y F31Y 90.6(4) . . ?
F35Y P30Y F31Y 91.4(4) . . ?
F32Y P30Y F33Y 91.9(6) . . ?
F35Y P30Y F33Y 176.3(5) . . ?
F31Y P30Y F33Y 90.0(4) . . ?
F32Y P30Y F36Y 89.8(4) . . ?
F35Y P30Y F36Y 90.2(5) . . ?
F31Y P30Y F36Y 178.3(5) . . ?
F33Y P30Y F36Y 88.4(5) . . ?
F32Y P30Y F34Y 178.9(5) . . ?
F35Y P30Y F34Y 88.7(5) . . ?
F31Y P30Y F34Y 90.5(4) . . ?
F33Y P30Y F34Y 87.8(5) . . ?
F36Y P30Y F34Y 89.1(4) . . ?

loop_
_geom_bond_atom_site_label_1
_geom_bond_atom_site_label_2
_geom_bond_distance
_geom_bond_site_symmetry_2
_geom_bond_publ_flag
Ru1 N12 2.117(3) . ?
Ru1 N5 2.133(3) . ?
Ru1 N8 2.163(3) . ?
Ru1 N1 2.174(3) . ?
Ru1 S21 2.2913(8) . ?
Ru1 S28 2.3049(8) . ?
N1 C2 1.478(4) . ?
N1 C14 1.479(4) . ?
N5 C6 1.485(4) . ?
N5 C4 1.495(5) . ?
N8 C9 1.473(5) . ?
N8 C7 1.483(4) . ?
N12 C11 1.497(4) . ?
N12 C13 1.502(4) . ?
C2 C3 1.517(6) . ?
C3 C4 1.514(6) . ?
C6 C7 1.506(5) . ?
C9 C10 1.525(5) . ?
C10 C11 1.511(5) . ?
C13 C14 1.500(5) . ?
S21 C22 1.748(3) . ?
S28 C27 1.747(3) . ?
C22 C27 1.392(5) . ?
C22 C23 1.412(5) . ?
C23 C24 1.390(5) . ?
C24 C25 1.389(6) . ?
C25 C26 1.380(5) . ?
C25 C29 1.515(5) . ?
C26 C27 1.408(4) . ?
P30 F32 1.576(5) . ?
P30 F35 1.581(6) . ?
P30 F31 1.587(4) . ?
P30 F33 1.606(6) . ?
P30 F36 1.608(4) . ?
P30 F34 1.613(5) . ?
P30X F35X 1.581(6) . ?
P30X F32X 1.581(5) . ?
P30X F31X 1.585(4) . ?
P30X F33X 1.605(6) . ?
P30X F36X 1.609(5) . ?
P30X F34X 1.615(5) . ?
P30Y F32Y 1.577(5) . ?
P30Y F35Y 1.578(6) . ?
P30Y F31Y 1.587(4) . ?
P30Y F33Y 1.605(7) . ?
P30Y F36Y 1.609(5) . ?
P30Y F34Y 1.612(5) . ?
